data_4503196
loop_
_publ_author_name
'Guo, Ya-Qin'
'Yang, Bing-Ping'
'Song, Jun-Ling'
'Mao, Jiang-Gao'

_publ_section_title
;
 Zinc(II) Phosphonate Cage Compounds Derived from Zn6(Zn)L6Centered
 Octahedral Cores
;
_journal_issue 2
_journal_name_full 'Crystal Growth &amp; Design'
_journal_page_first 600
_journal_paper_doi 10.1021/cg700735m
_journal_volume 8
_journal_year 2008
_chemical_formula_sum 'C90 H144 N14 O53 P6 Zn9'
_chemical_formula_weight 3044.34
_chemical_name_systematic
; 
 ? 
;
_space_group_IT_number 14
_symmetry_cell_setting monoclinic
_symmetry_space_group_name_Hall '-P 2yn'
_symmetry_space_group_name_H-M 'P 1 21/n 1'
_atom_sites_solution_hydrogens geom
_atom_sites_solution_primary direct
_atom_sites_solution_secondary difmap
_audit_creation_method SHELXL-97
_cell_angle_alpha 90.00
_cell_angle_beta 113.642(3)
_cell_angle_gamma 90.00
_cell_formula_units_Z 2
_cell_length_a 16.497(4)
_cell_length_b 22.453(5)
_cell_length_c 17.775(4)
_cell_measurement_temperature 293(2)
_cell_volume 6031(2)
_computing_structure_refinement 'SHELXL-97 (Sheldrick, 1997)'
_computing_structure_solution 'SHELXS-97 (Sheldrick, 1990)'
_diffrn_ambient_temperature 293(2)
_diffrn_measured_fraction_theta_full 0.995
_diffrn_measured_fraction_theta_max 0.995
_diffrn_measurement_device_type 'Rigaku Mercury CCD'
_diffrn_measurement_method 'narrow frame method'
_diffrn_radiation_monochromator graphite
_diffrn_radiation_source 'fine-focus sealed tube'
_diffrn_radiation_type MoK\a
_diffrn_radiation_wavelength 0.71073
_diffrn_reflns_av_R_equivalents 0.0431
_diffrn_reflns_av_sigmaI/netI 0.0410
_diffrn_reflns_limit_h_max 21
_diffrn_reflns_limit_h_min -12
_diffrn_reflns_limit_k_max 29
_diffrn_reflns_limit_k_min -29
_diffrn_reflns_limit_l_max 23
_diffrn_reflns_limit_l_min -22
_diffrn_reflns_number 47479
_diffrn_reflns_theta_full 27.48
_diffrn_reflns_theta_max 27.48
_diffrn_reflns_theta_min 2.36
_diffrn_standards_decay_% 1.0%
_exptl_absorpt_coefficient_mu 1.934
_exptl_absorpt_correction_T_max 1.00
_exptl_absorpt_correction_T_min 0.83
_exptl_absorpt_correction_type multi-scan
_exptl_crystal_colour colorless
_exptl_crystal_density_diffrn 1.676
_exptl_crystal_density_method 'not measured'
_exptl_crystal_description prism
_exptl_crystal_F_000 3132
_exptl_crystal_size_max 0.26
_exptl_crystal_size_mid 0.09
_exptl_crystal_size_min 0.07
_refine_diff_density_max 1.130
_refine_diff_density_min -0.517
_refine_diff_density_rms 0.094
_refine_ls_extinction_method none
_refine_ls_goodness_of_fit_ref 1.071
_refine_ls_hydrogen_treatment mixed
_refine_ls_matrix_type full
_refine_ls_number_parameters 799
_refine_ls_number_reflns 13757
_refine_ls_number_restraints 0
_refine_ls_restrained_S_all 1.071
_refine_ls_R_factor_all 0.0600
_refine_ls_R_factor_gt 0.0483
_refine_ls_shift/su_max 0.001
_refine_ls_shift/su_mean 0.000
_refine_ls_structure_factor_coef Fsqd
_refine_ls_weighting_details 'calc w=1/[\s^2^(Fo^2^)+(0.0698P)^2^+3.9970P] where P=(Fo^2^+2Fc^2^)/3'
_refine_ls_weighting_scheme calc
_refine_ls_wR_factor_gt 0.1236
_refine_ls_wR_factor_ref 0.1321
_reflns_number_gt 11385
_reflns_number_total 13757
_reflns_threshold_expression >2sigma(I)
_cod_data_source_file cg700735m-file001.cif
_cod_data_source_block compound_1
_cod_original_sg_symbol_H-M P2(1)/n
_cod_database_code 4503196

loop_
_symmetry_equiv_pos_as_xyz
'x, y, z'
'-x+1/2, y+1/2, -z+1/2'
'-x, -y, -z'
'x-1/2, -y-1/2, z-1/2'

loop_
_atom_site_label
_atom_site_type_symbol
_atom_site_fract_x
_atom_site_fract_y
_atom_site_fract_z
_atom_site_U_iso_or_equiv
_atom_site_adp_type
_atom_site_occupancy
_atom_site_symmetry_multiplicity
_atom_site_calc_flag
_atom_site_refinement_flags
Zn1 Zn 0.0000 0.5000 0.5000 0.02427(12) Uani 1 2 d S
Zn2 Zn -0.16082(2) 0.526124(16) 0.29131(2) 0.02767(10) Uani 1 1 d .
Zn3 Zn -0.11470(3) 0.638535(16) 0.51230(2) 0.02952(10) Uani 1 1 d .
Zn4 Zn 0.13485(3) 0.541673(17) 0.38490(2) 0.03001(10) Uani 1 1 d .
Zn5 Zn 0.22405(3) 0.40503(2) 0.05458(3) 0.04043(12) Uani 1 1 d .
P1 P -0.02159(5) 0.61912(3) 0.39053(5) 0.02573(17) Uani 1 1 d .
P2 P -0.21430(5) 0.52163(4) 0.43917(5) 0.02754(17) Uani 1 1 d .
P3 P -0.00239(6) 0.56126(4) 0.66486(5) 0.02723(17) Uani 1 1 d .
N1 N 0.10284(18) 0.62773(12) 0.32752(16) 0.0281(5) Uani 1 1 d .
N2 N -0.29759(18) 0.52964(12) 0.27120(16) 0.0285(6) Uani 1 1 d .
N3 N -0.08827(17) 0.66787(11) 0.63425(16) 0.0276(5) Uani 1 1 d .
N4 N 0.3427(2) 0.36218(15) 0.0582(2) 0.0475(8) Uani 1 1 d .
N5 N 0.3092(2) 0.40679(15) 0.18446(19) 0.0456(8) Uani 1 1 d .
N6 N 0.1500(2) 0.32142(14) 0.04142(18) 0.0413(7) Uani 1 1 d .
N7 N 0.1093(2) 0.43181(15) 0.07538(18) 0.0416(7) Uani 1 1 d .
C1 C 0.0512(2) 0.61690(17) 0.23778(19) 0.0357(8) Uani 1 1 d .
H1A H -0.0066 0.6014 0.2297 0.043 Uiso 1 1 calc R
H1B H 0.0812 0.5866 0.2195 0.043 Uiso 1 1 calc R
C2 C 0.0388(3) 0.6724(2) 0.1843(2) 0.0487(10) Uani 1 1 d .
H2A H 0.0083 0.6616 0.1269 0.058 Uiso 1 1 calc R
H2B H 0.0026 0.7012 0.1974 0.058 Uiso 1 1 calc R
C3 C 0.1281(3) 0.7003(2) 0.1984(2) 0.0497(10) Uani 1 1 d .
H3A H 0.1607 0.6741 0.1771 0.060 Uiso 1 1 calc R
H3B H 0.1190 0.7379 0.1694 0.060 Uiso 1 1 calc R
C4 C 0.1812(3) 0.71045(17) 0.2898(2) 0.0424(8) Uani 1 1 d .
H4A H 0.2396 0.7250 0.2984 0.051 Uiso 1 1 calc R
H4B H 0.1522 0.7408 0.3091 0.051 Uiso 1 1 calc R
C5 C 0.1902(2) 0.65384(15) 0.3394(2) 0.0326(7) Uani 1 1 d .
H5A H 0.2193 0.6651 0.3974 0.039 Uiso 1 1 calc R
C6 C 0.2478(2) 0.60438(17) 0.3248(2) 0.0378(8) Uani 1 1 d .
C7 C 0.0538(2) 0.66431(14) 0.3637(2) 0.0302(7) Uani 1 1 d .
H7A H 0.0207 0.6948 0.3248 0.036 Uiso 1 1 calc R
H7B H 0.0953 0.6840 0.4126 0.036 Uiso 1 1 calc R
C8 C -0.3247(2) 0.59335(16) 0.2565(2) 0.0386(8) Uani 1 1 d .
H8A H -0.3015 0.6101 0.2188 0.046 Uiso 1 1 calc R
H8B H -0.2979 0.6148 0.3080 0.046 Uiso 1 1 calc R
C9 C -0.4243(3) 0.6033(2) 0.2215(3) 0.0554(11) Uani 1 1 d .
H9A H -0.4470 0.5919 0.2620 0.067 Uiso 1 1 calc R
H9B H -0.4369 0.6452 0.2092 0.067 Uiso 1 1 calc R
C10 C -0.4704(3) 0.5672(2) 0.1441(3) 0.0614(12) Uani 1 1 d .
H10A H -0.5339 0.5717 0.1253 0.074 Uiso 1 1 calc R
H10B H -0.4531 0.5817 0.1012 0.074 Uiso 1 1 calc R
C11 C -0.4462(3) 0.5022(2) 0.1599(3) 0.0495(10) Uani 1 1 d .
H11A H -0.4728 0.4801 0.1090 0.059 Uiso 1 1 calc R
H11B H -0.4695 0.4866 0.1981 0.059 Uiso 1 1 calc R
C12 C -0.3454(2) 0.49391(16) 0.1957(2) 0.0354(7) Uani 1 1 d .
H12A H -0.3337 0.4519 0.2111 0.042 Uiso 1 1 calc R
C13 C -0.3036(2) 0.50749(17) 0.1338(2) 0.0372(8) Uani 1 1 d .
C14 C -0.3102(2) 0.50495(16) 0.3443(2) 0.0339(7) Uani 1 1 d .
H14A H -0.3184 0.4622 0.3384 0.041 Uiso 1 1 calc R
H14B H -0.3629 0.5221 0.3470 0.041 Uiso 1 1 calc R
C15 C -0.1687(2) 0.65629(15) 0.6514(2) 0.0332(7) Uani 1 1 d .
H15A H -0.1750 0.6137 0.6563 0.040 Uiso 1 1 calc R
H15B H -0.2206 0.6703 0.6054 0.040 Uiso 1 1 calc R
C16 C -0.1645(3) 0.68669(17) 0.7298(2) 0.0439(9) Uani 1 1 d .
H16A H -0.2199 0.6805 0.7355 0.053 Uiso 1 1 calc R
H16B H -0.1175 0.6689 0.7769 0.053 Uiso 1 1 calc R
C17 C -0.1475(3) 0.75323(17) 0.7279(3) 0.0466(9) Uani 1 1 d .
H17A H -0.1990 0.7720 0.6864 0.056 Uiso 1 1 calc R
H17B H -0.1386 0.7705 0.7807 0.056 Uiso 1 1 calc R
C18 C -0.0678(3) 0.76561(16) 0.7096(3) 0.0419(8) Uani 1 1 d .
H18A H -0.0149 0.7527 0.7555 0.050 Uiso 1 1 calc R
H18B H -0.0630 0.8081 0.7027 0.050 Uiso 1 1 calc R
C19 C -0.0743(2) 0.73328(14) 0.6316(2) 0.0352(7) Uani 1 1 d .
H19A H -0.0172 0.7387 0.6274 0.042 Uiso 1 1 calc R
C20 C -0.1461(3) 0.75801(16) 0.5513(3) 0.0425(9) Uani 1 1 d .
C21 C -0.0085(2) 0.63806(14) 0.6947(2) 0.0326(7) Uani 1 1 d .
H21A H -0.0106 0.6389 0.7485 0.039 Uiso 1 1 calc R
H21B H 0.0440 0.6594 0.6983 0.039 Uiso 1 1 calc R
C22 C 0.3585(3) 0.3399(2) -0.0036(3) 0.0600(12) Uani 1 1 d .
H22A H 0.3145 0.3431 -0.0564 0.072 Uiso 1 1 calc R
C23 C 0.4367(4) 0.3123(2) 0.0062(4) 0.0698(14) Uani 1 1 d .
H23A H 0.4445 0.2967 -0.0390 0.084 Uiso 1 1 calc R
C24 C 0.5024(3) 0.3081(2) 0.0827(4) 0.0710(15) Uani 1 1 d .
H24A H 0.5555 0.2895 0.0903 0.085 Uiso 1 1 calc R
C25 C 0.4895(3) 0.3319(2) 0.1505(3) 0.0562(11) Uani 1 1 d .
C26 C 0.5550(3) 0.3309(3) 0.2329(4) 0.0771(16) Uani 1 1 d .
H26A H 0.6098 0.3137 0.2437 0.092 Uiso 1 1 calc R
C27 C 0.5389(4) 0.3541(3) 0.2944(4) 0.0856(19) Uani 1 1 d .
H27A H 0.5830 0.3530 0.3472 0.103 Uiso 1 1 calc R
C28 C 0.4562(3) 0.3804(2) 0.2814(3) 0.0641(13) Uani 1 1 d .
C29 C 0.4354(4) 0.4064(3) 0.3441(3) 0.0813(18) Uani 1 1 d .
H29A H 0.4771 0.4062 0.3981 0.098 Uiso 1 1 calc R
C30 C 0.3551(4) 0.4318(3) 0.3259(3) 0.0754(16) Uani 1 1 d .
H30A H 0.3415 0.4491 0.3669 0.090 Uiso 1 1 calc R
C31 C 0.2940(3) 0.4314(2) 0.2457(3) 0.0573(11) Uani 1 1 d .
H31A H 0.2394 0.4493 0.2336 0.069 Uiso 1 1 calc R
C32 C 0.3898(3) 0.38217(17) 0.2014(2) 0.0457(9) Uani 1 1 d .
C33 C 0.4074(3) 0.35778(17) 0.1352(2) 0.0437(9) Uani 1 1 d .
C34 C 0.1687(3) 0.26755(19) 0.0215(3) 0.0526(10) Uani 1 1 d .
H34A H 0.2222 0.2619 0.0165 0.063 Uiso 1 1 calc R
C35 C 0.1109(4) 0.2189(2) 0.0075(3) 0.0653(14) Uani 1 1 d .
H35A H 0.1263 0.1819 -0.0063 0.078 Uiso 1 1 calc R
C36 C 0.0320(4) 0.2264(2) 0.0144(3) 0.0665(14) Uani 1 1 d .
H36A H -0.0061 0.1943 0.0067 0.080 Uiso 1 1 calc R
C37 C 0.0091(3) 0.2825(2) 0.0331(3) 0.0558(11) Uani 1 1 d .
C38 C -0.0721(4) 0.2937(3) 0.0391(3) 0.0737(15) Uani 1 1 d .
H38A H -0.1130 0.2630 0.0296 0.088 Uiso 1 1 calc R
C39 C -0.0909(3) 0.3483(3) 0.0584(4) 0.0736(15) Uani 1 1 d .
H39A H -0.1445 0.3544 0.0630 0.088 Uiso 1 1 calc R
C40 C -0.0319(3) 0.3971(2) 0.0720(3) 0.0537(11) Uani 1 1 d .
C41 C -0.0489(3) 0.4548(3) 0.0917(3) 0.0639(13) Uani 1 1 d .
H41A H -0.1012 0.4630 0.0977 0.077 Uiso 1 1 calc R
C42 C 0.0106(3) 0.4982(2) 0.1019(3) 0.0624(13) Uani 1 1 d .
H42A H -0.0006 0.5367 0.1147 0.075 Uiso 1 1 calc R
C43 C 0.0890(3) 0.4856(2) 0.0933(3) 0.0528(10) Uani 1 1 d .
H43A H 0.1291 0.5164 0.1004 0.063 Uiso 1 1 calc R
C44 C 0.0497(3) 0.38746(18) 0.0651(2) 0.0409(8) Uani 1 1 d .
C45 C 0.0707(3) 0.32977(18) 0.0466(2) 0.0413(8) Uani 1 1 d .
O1 O -0.04669(17) 0.65715(10) 0.44789(15) 0.0365(5) Uani 1 1 d .
O2 O 0.03271(14) 0.56370(9) 0.43021(13) 0.0275(5) Uani 1 1 d .
O3 O -0.10020(15) 0.60299(10) 0.31103(14) 0.0332(5) Uani 1 1 d .
O4 O 0.30494(19) 0.61869(14) 0.2999(2) 0.0541(7) Uani 1 1 d .
O5 O 0.23395(18) 0.55188(12) 0.34315(18) 0.0459(6) Uani 1 1 d .
O6 O -0.21855(15) 0.58666(11) 0.46181(15) 0.0361(5) Uani 1 1 d .
O7 O -0.22067(15) 0.47876(11) 0.50255(14) 0.0354(5) Uani 1 1 d .
O8 O -0.13539(14) 0.50911(10) 0.41696(13) 0.0281(5) Uani 1 1 d .
O9 O -0.3470(2) 0.49648(16) 0.06013(17) 0.0602(8) Uani 1 1 d .
O10 O -0.22524(16) 0.52722(11) 0.16250(14) 0.0378(6) Uani 1 1 d .
O11 O -0.06908(17) 0.52431(11) 0.68290(15) 0.0372(6) Uani 1 1 d .
O12 O 0.09295(16) 0.54373(11) 0.71505(14) 0.0366(5) Uani 1 1 d .
O13 O -0.02461(15) 0.56581(9) 0.57243(13) 0.0288(5) Uani 1 1 d .
O14 O -0.1693(3) 0.81069(12) 0.5500(2) 0.0664(9) Uani 1 1 d .
O15 O -0.17401(19) 0.72288(12) 0.49063(16) 0.0453(6) Uani 1 1 d .
O1W O 0.2631(2) 0.49195(13) 0.04062(19) 0.0549(8) Uani 1 1 d .
O2W O 0.16231(18) 0.40513(12) -0.07600(15) 0.0425(6) Uani 1 1 d .
O3W O 0.1835(3) 0.7578(2) 0.6878(3) 0.0999(14) Uani 1 1 d .
O4W O 0.2903(3) 0.59073(16) 0.1371(2) 0.0865(13) Uani 1 1 d .
O5W O 0.3327(2) 0.81525(13) 0.68201(19) 0.0587(8) Uani 1 1 d .
O6W O 0.1379(10) 0.6506(7) 0.6013(9) 0.164(6) Uani 0.50 1 d P
O6W' O 0.2487(5) 0.6457(2) 0.5522(4) 0.071(2) Uani 0.50 1 d P
O7W O 0.3116(6) 0.6307(3) 0.9108(5) 0.080(2) Uani 0.50 1 d P
O8W O 0.4041(4) 0.5281(4) 0.5096(3) 0.154(3) Uani 1 1 d .
O9W O 0.2172(6) 0.6330(5) 0.7281(6) 0.070(2) Uani 0.50 1 d P
O9W' O 0.2145(12) 0.6328(7) 0.7849(14) 0.229(13) Uani 0.50 1 d P
O10W O 0.4754(3) 0.5729(2) 0.3972(4) 0.130(2) Uani 1 1 d .
O11W O 0.6218(3) 0.64838(18) 0.4363(3) 0.0933(14) Uani 1 1 d .
O12W O 0.1801(3) 0.7640(2) 0.8430(2) 0.0996(15) Uani 1 1 d .

loop_
_atom_site_aniso_label
_atom_site_aniso_U_11
_atom_site_aniso_U_22
_atom_site_aniso_U_33
_atom_site_aniso_U_23
_atom_site_aniso_U_13
_atom_site_aniso_U_12
Zn1 0.0262(3) 0.0241(2) 0.0252(2) 0.00149(18) 0.0131(2) 0.00278(19)
Zn2 0.02585(19) 0.02888(19) 0.02876(19) 0.00172(14) 0.01146(15) 0.00175(14)
Zn3 0.0334(2) 0.02915(19) 0.03002(19) 0.00009(14) 0.01690(16) 0.00502(15)
Zn4 0.0326(2) 0.03013(19) 0.0314(2) 0.00381(15) 0.01715(16) 0.00116(15)
Zn5 0.0378(2) 0.0476(2) 0.0327(2) 0.00004(17) 0.01076(18) 0.00004(19)
P1 0.0279(4) 0.0231(3) 0.0295(4) 0.0020(3) 0.0149(3) 0.0009(3)
P2 0.0243(4) 0.0328(4) 0.0272(4) 0.0008(3) 0.0121(3) 0.0011(3)
P3 0.0314(4) 0.0256(4) 0.0257(4) -0.0008(3) 0.0125(3) 0.0042(3)
N1 0.0291(13) 0.0321(13) 0.0260(13) -0.0017(10) 0.0141(11) -0.0039(11)
N2 0.0275(13) 0.0317(13) 0.0268(13) 0.0001(10) 0.0114(11) 0.0013(11)
N3 0.0298(14) 0.0247(12) 0.0323(14) -0.0018(10) 0.0166(11) 0.0020(11)
N4 0.0421(18) 0.0517(19) 0.0462(19) 0.0005(15) 0.0151(15) 0.0043(15)
N5 0.0447(18) 0.0502(18) 0.0357(16) 0.0013(14) 0.0096(14) -0.0053(15)
N6 0.0453(18) 0.0417(16) 0.0312(15) 0.0073(13) 0.0097(13) 0.0038(14)
N7 0.0418(17) 0.0508(18) 0.0281(14) -0.0023(13) 0.0097(13) 0.0040(15)
C1 0.0362(18) 0.0451(19) 0.0236(15) -0.0025(14) 0.0095(14) -0.0050(15)
C2 0.044(2) 0.065(3) 0.0324(18) 0.0122(18) 0.0108(16) 0.0000(19)
C3 0.052(2) 0.062(3) 0.039(2) 0.0190(18) 0.0222(18) 0.001(2)
C4 0.044(2) 0.0410(19) 0.049(2) 0.0053(16) 0.0257(18) -0.0080(16)
C5 0.0312(17) 0.0402(17) 0.0280(16) 0.0005(13) 0.0137(13) -0.0078(14)
C6 0.0325(18) 0.050(2) 0.0332(17) 0.0044(15) 0.0158(14) -0.0018(16)
C7 0.0332(17) 0.0295(15) 0.0310(16) -0.0010(13) 0.0161(14) -0.0021(13)
C8 0.0390(19) 0.0351(17) 0.0422(19) 0.0024(15) 0.0168(16) 0.0060(15)
C9 0.045(2) 0.063(3) 0.060(3) 0.010(2) 0.022(2) 0.025(2)
C10 0.032(2) 0.090(3) 0.054(3) 0.011(2) 0.0077(18) 0.015(2)
C11 0.0317(19) 0.068(3) 0.045(2) -0.0004(19) 0.0106(17) -0.0074(18)
C12 0.0292(17) 0.0413(18) 0.0320(17) -0.0012(14) 0.0084(14) -0.0031(14)
C13 0.0339(18) 0.0421(19) 0.0342(18) -0.0018(15) 0.0120(15) 0.0017(15)
C14 0.0275(16) 0.0439(19) 0.0309(17) 0.0024(14) 0.0124(14) -0.0010(14)
C15 0.0337(17) 0.0308(16) 0.0412(18) 0.0000(14) 0.0215(15) -0.0003(14)
C16 0.047(2) 0.047(2) 0.052(2) -0.0033(17) 0.0340(19) -0.0019(17)
C17 0.053(2) 0.042(2) 0.054(2) -0.0115(17) 0.031(2) 0.0032(18)
C18 0.043(2) 0.0299(17) 0.056(2) -0.0092(16) 0.0232(18) 0.0011(15)
C19 0.0363(18) 0.0276(15) 0.049(2) -0.0026(14) 0.0245(16) -0.0006(14)
C20 0.054(2) 0.0333(17) 0.052(2) 0.0063(16) 0.0339(19) 0.0081(16)
C21 0.0334(17) 0.0318(16) 0.0316(16) -0.0046(13) 0.0120(14) 0.0020(13)
C22 0.052(3) 0.072(3) 0.057(3) -0.002(2) 0.024(2) 0.008(2)
C23 0.066(3) 0.071(3) 0.083(4) 0.003(3) 0.041(3) 0.012(3)
C24 0.047(3) 0.063(3) 0.105(4) 0.022(3) 0.031(3) 0.013(2)
C25 0.043(2) 0.048(2) 0.072(3) 0.015(2) 0.017(2) 0.0001(19)
C26 0.043(3) 0.083(4) 0.087(4) 0.026(3) 0.006(3) 0.009(3)
C27 0.050(3) 0.100(4) 0.071(4) 0.027(3) -0.014(3) -0.003(3)
C28 0.058(3) 0.067(3) 0.045(2) 0.009(2) -0.002(2) -0.012(2)
C29 0.084(4) 0.089(4) 0.042(3) -0.001(3) -0.005(3) -0.013(3)
C30 0.090(4) 0.080(4) 0.042(2) -0.010(2) 0.012(3) -0.011(3)
C31 0.070(3) 0.057(3) 0.041(2) -0.0033(19) 0.018(2) -0.007(2)
C32 0.042(2) 0.042(2) 0.042(2) 0.0068(16) 0.0054(17) -0.0099(17)
C33 0.0352(19) 0.0412(19) 0.048(2) 0.0060(16) 0.0098(16) -0.0047(16)
C34 0.056(3) 0.050(2) 0.044(2) 0.0032(18) 0.0110(19) 0.011(2)
C35 0.080(4) 0.041(2) 0.056(3) 0.001(2) 0.007(2) 0.000(2)
C36 0.070(3) 0.058(3) 0.056(3) 0.011(2) 0.010(2) -0.014(3)
C37 0.056(3) 0.062(3) 0.047(2) 0.013(2) 0.018(2) -0.010(2)
C38 0.062(3) 0.088(4) 0.076(3) 0.010(3) 0.032(3) -0.021(3)
C39 0.048(3) 0.101(4) 0.081(4) 0.009(3) 0.036(3) -0.009(3)
C40 0.050(2) 0.073(3) 0.040(2) 0.006(2) 0.0207(19) 0.005(2)
C41 0.051(3) 0.098(4) 0.044(2) -0.003(2) 0.021(2) 0.011(3)
C42 0.063(3) 0.074(3) 0.043(2) -0.018(2) 0.014(2) 0.021(3)
C43 0.052(2) 0.057(2) 0.041(2) -0.0084(19) 0.0104(19) 0.004(2)
C44 0.041(2) 0.053(2) 0.0273(17) 0.0065(15) 0.0120(15) 0.0009(17)
C45 0.042(2) 0.050(2) 0.0293(17) 0.0087(15) 0.0119(15) 0.0010(17)
O1 0.0502(15) 0.0258(11) 0.0472(14) 0.0022(10) 0.0338(12) 0.0040(10)
O2 0.0293(11) 0.0278(10) 0.0301(11) 0.0050(9) 0.0169(9) 0.0035(9)
O3 0.0281(12) 0.0325(11) 0.0357(12) 0.0060(10) 0.0094(10) -0.0022(10)
O4 0.0463(16) 0.0630(18) 0.071(2) 0.0114(15) 0.0421(15) 0.0003(14)
O5 0.0447(15) 0.0459(15) 0.0607(17) 0.0124(13) 0.0353(14) 0.0055(12)
O6 0.0309(12) 0.0354(12) 0.0424(13) -0.0046(10) 0.0152(10) 0.0039(10)
O7 0.0298(12) 0.0471(14) 0.0316(12) 0.0065(10) 0.0146(10) -0.0015(10)
O8 0.0229(11) 0.0363(11) 0.0251(11) 0.0024(9) 0.0096(9) 0.0013(9)
O9 0.0508(18) 0.094(2) 0.0340(15) -0.0145(15) 0.0151(13) -0.0166(17)
O10 0.0339(13) 0.0477(14) 0.0301(12) 0.0025(10) 0.0110(10) -0.0012(11)
O11 0.0487(15) 0.0344(12) 0.0377(13) -0.0032(10) 0.0272(12) -0.0043(11)
O12 0.0362(13) 0.0361(12) 0.0315(12) -0.0044(10) 0.0074(10) 0.0096(10)
O13 0.0350(12) 0.0262(10) 0.0271(11) -0.0016(8) 0.0147(9) 0.0071(9)
O14 0.104(3) 0.0344(14) 0.067(2) 0.0107(14) 0.040(2) 0.0261(16)
O15 0.0565(17) 0.0400(13) 0.0401(14) 0.0048(11) 0.0200(13) 0.0175(13)
O1W 0.072(2) 0.0482(16) 0.0520(17) -0.0072(13) 0.0329(16) -0.0137(15)
O2W 0.0447(15) 0.0490(15) 0.0304(12) 0.0037(11) 0.0116(11) -0.0014(12)
O3W 0.110(4) 0.087(3) 0.103(3) -0.009(2) 0.044(3) -0.023(3)
O4W 0.147(4) 0.058(2) 0.077(2) -0.0215(18) 0.068(3) -0.030(2)
O5W 0.069(2) 0.0502(17) 0.0505(17) -0.0045(13) 0.0174(15) -0.0027(15)
O6W 0.180(12) 0.185(13) 0.146(11) -0.077(10) 0.085(10) -0.084(11)
O6W' 0.095(5) 0.036(3) 0.041(3) 0.003(2) -0.017(3) -0.029(3)
O7W 0.145(7) 0.043(3) 0.083(5) -0.040(3) 0.078(5) -0.035(4)
O8W 0.083(3) 0.268(8) 0.094(4) 0.007(4) 0.017(3) -0.054(4)
O9W 0.047(4) 0.056(4) 0.099(6) -0.005(5) 0.020(5) 0.002(3)
O9W' 0.147(14) 0.073(8) 0.31(3) 0.001(14) -0.074(17) 0.001(8)
O10W 0.073(3) 0.107(4) 0.180(6) 0.034(4) 0.020(3) -0.002(3)
O11W 0.061(2) 0.075(3) 0.141(4) -0.026(3) 0.038(2) 0.009(2)
O12W 0.093(3) 0.126(4) 0.067(2) 0.008(2) 0.019(2) -0.039(3)

loop_
_atom_type_symbol
_atom_type_description
_atom_type_scat_dispersion_real
_atom_type_scat_dispersion_imag
_atom_type_scat_source
C C 0.0033 0.0016 'International Tables Vol C Tables 4.2.6.8 and 6.1.1.4'
H H 0.0000 0.0000 'International Tables Vol C Tables 4.2.6.8 and 6.1.1.4'
N N 0.0061 0.0033 'International Tables Vol C Tables 4.2.6.8 and 6.1.1.4'
O O 0.0106 0.0060 'International Tables Vol C Tables 4.2.6.8 and 6.1.1.4'
P P 0.1023 0.0942 'International Tables Vol C Tables 4.2.6.8 and 6.1.1.4'
Zn Zn 0.2839 1.4301 'International Tables Vol C Tables 4.2.6.8 and 6.1.1.4'

loop_
_geom_angle_atom_site_label_1
_geom_angle_atom_site_label_2
_geom_angle_atom_site_label_3
_geom_angle
_geom_angle_site_symmetry_1
_geom_angle_site_symmetry_3
O2 Zn1 O2 180.00(8) . 3_566
O2 Zn1 O13 87.62(9) . 3_566
O2 Zn1 O13 92.38(9) 3_566 3_566
O2 Zn1 O13 92.38(9) . .
O2 Zn1 O13 87.62(9) 3_566 .
O13 Zn1 O13 180.00(9) 3_566 .
O2 Zn1 O8 88.38(8) . .
O2 Zn1 O8 91.62(8) 3_566 .
O13 Zn1 O8 92.83(8) 3_566 .
O13 Zn1 O8 87.17(8) . .
O2 Zn1 O8 91.62(8) . 3_566
O2 Zn1 O8 88.38(8) 3_566 3_566
O13 Zn1 O8 87.17(8) 3_566 3_566
O13 Zn1 O8 92.83(8) . 3_566
O8 Zn1 O8 180.0 . 3_566
O3 Zn2 O12 117.05(11) . 3_566
O3 Zn2 O10 100.59(10) . .
O12 Zn2 O10 89.86(10) 3_566 .
O3 Zn2 O8 95.66(9) . .
O12 Zn2 O8 92.29(9) 3_566 .
O10 Zn2 O8 160.51(9) . .
O3 Zn2 N2 115.27(10) . .
O12 Zn2 N2 127.55(11) 3_566 .
O10 Zn2 N2 77.23(10) . .
O8 Zn2 N2 86.16(9) . .
O1 Zn3 O6 117.51(11) . .
O1 Zn3 O15 91.99(10) . .
O6 Zn3 O15 101.21(11) . .
O1 Zn3 N3 126.90(11) . .
O6 Zn3 N3 115.58(10) . .
O15 Zn3 N3 78.35(10) . .
O1 Zn3 O13 90.50(9) . .
O6 Zn3 O13 94.48(9) . .
O15 Zn3 O13 160.80(10) . .
N3 Zn3 O13 84.94(9) . .
O11 Zn4 O7 116.34(11) 3_566 3_566
O11 Zn4 O5 100.82(11) 3_566 .
O7 Zn4 O5 92.32(11) 3_566 .
O11 Zn4 N1 114.91(10) 3_566 .
O7 Zn4 N1 128.74(10) 3_566 .
O5 Zn4 N1 78.97(10) . .
O11 Zn4 O2 94.55(10) 3_566 .
O7 Zn4 O2 91.40(9) 3_566 .
O5 Zn4 O2 160.59(10) . .
N1 Zn4 O2 83.85(9) . .
O1W Zn5 O2W 84.58(11) . .
O1W Zn5 N7 95.36(13) . .
O2W Zn5 N7 96.76(11) . .
O1W Zn5 N4 95.74(13) . .
O2W Zn5 N4 93.72(12) . .
N7 Zn5 N4 165.39(13) . .
O1W Zn5 N5 90.60(12) . .
O2W Zn5 N5 169.54(12) . .
N7 Zn5 N5 92.92(12) . .
N4 Zn5 N5 77.50(13) . .
O1W Zn5 N6 164.46(12) . .
O2W Zn5 N6 83.25(11) . .
N7 Zn5 N6 76.57(13) . .
N4 Zn5 N6 94.65(13) . .
N5 Zn5 N6 102.93(12) . .
O1 P1 O3 113.41(15) . .
O1 P1 O2 114.65(13) . .
O3 P1 O2 110.85(13) . .
O1 P1 C7 105.31(14) . .
O3 P1 C7 107.88(14) . .
O2 P1 C7 103.88(14) . .
O7 P2 O6 112.81(14) . .
O7 P2 O8 113.23(13) . .
O6 P2 O8 112.22(13) . .
O7 P2 C14 105.24(15) . .
O6 P2 C14 108.98(15) . .
O8 P2 C14 103.61(14) . .
O11 P3 O12 113.84(15) . .
O11 P3 O13 112.42(14) . .
O12 P3 O13 113.12(14) . .
O11 P3 C21 109.15(16) . .
O12 P3 C21 103.91(15) . .
O13 P3 C21 103.40(14) . .
C7 N1 C5 112.9(3) . .
C7 N1 C1 112.3(3) . .
C5 N1 C1 108.7(2) . .
C7 N1 Zn4 111.61(19) . .
C5 N1 Zn4 104.27(19) . .
C1 N1 Zn4 106.6(2) . .
C12 N2 C8 110.2(3) . .
C12 N2 C14 111.9(3) . .
C8 N2 C14 111.8(3) . .
C12 N2 Zn2 105.9(2) . .
C8 N2 Zn2 106.6(2) . .
C14 N2 Zn2 110.14(19) . .
C21 N3 C19 111.3(3) . .
C21 N3 C15 112.0(3) . .
C19 N3 C15 109.8(2) . .
C21 N3 Zn3 110.92(19) . .
C19 N3 Zn3 104.1(2) . .
C15 N3 Zn3 108.42(19) . .
C22 N4 C33 118.2(4) . .
C22 N4 Zn5 128.3(3) . .
C33 N4 Zn5 113.5(3) . .
C31 N5 C32 118.5(4) . .
C31 N5 Zn5 128.6(3) . .
C32 N5 Zn5 112.8(3) . .
C34 N6 C45 118.3(4) . .
C34 N6 Zn5 128.7(3) . .
C45 N6 Zn5 112.5(3) . .
C43 N7 C44 117.4(4) . .
C43 N7 Zn5 128.3(3) . .
C44 N7 Zn5 114.2(3) . .
N1 C1 C2 114.0(3) . .
C3 C2 C1 110.6(3) . .
C4 C3 C2 110.0(3) . .
C5 C4 C3 112.0(3) . .
N1 C5 C4 112.5(3) . .
N1 C5 C6 108.5(3) . .
C4 C5 C6 115.2(3) . .
O4 C6 O5 125.2(4) . .
O4 C6 C5 118.8(3) . .
O5 C6 C5 116.0(3) . .
N1 C7 P1 111.0(2) . .
N2 C8 C9 114.2(3) . .
C10 C9 C8 111.0(3) . .
C11 C10 C9 110.4(4) . .
C10 C11 C12 110.9(3) . .
N2 C12 C11 113.7(3) . .
N2 C12 C13 108.0(3) . .
C11 C12 C13 113.5(3) . .
O9 C13 O10 124.0(4) . .
O9 C13 C12 118.7(3) . .
O10 C13 C12 117.3(3) . .
N2 C14 P2 110.7(2) . .
N3 C15 C16 112.8(3) . .
C17 C16 C15 111.1(3) . .
C18 C17 C16 111.8(3) . .
C17 C18 C19 111.1(3) . .
N3 C19 C18 113.2(3) . .
N3 C19 C20 108.1(3) . .
C18 C19 C20 114.5(3) . .
O14 C20 O15 125.1(4) . .
O14 C20 C19 118.4(4) . .
O15 C20 C19 116.4(3) . .
N3 C21 P3 110.7(2) . .
N4 C22 C23 123.4(5) . .
C24 C23 C22 119.1(5) . .
C23 C24 C25 119.7(5) . .
C33 C25 C24 117.3(4) . .
C33 C25 C26 118.8(5) . .
C24 C25 C26 124.0(5) . .
C27 C26 C25 121.2(5) . .
C26 C27 C28 121.7(5) . .
C32 C28 C29 116.7(5) . .
C32 C28 C27 118.9(5) . .
C29 C28 C27 124.4(5) . .
C30 C29 C28 120.4(5) . .
C29 C30 C31 119.0(5) . .
N5 C31 C30 123.3(5) . .
N5 C32 C28 122.2(4) . .
N5 C32 C33 118.5(3) . .
C28 C32 C33 119.3(4) . .
N4 C33 C25 122.3(4) . .
N4 C33 C32 117.7(4) . .
C25 C33 C32 120.0(4) . .
N6 C34 C35 122.7(5) . .
C36 C35 C34 119.5(5) . .
C35 C36 C37 119.4(5) . .
C36 C37 C38 122.4(5) . .
C36 C37 C45 118.2(4) . .
C38 C37 C45 119.4(5) . .
C39 C38 C37 120.4(5) . .
C38 C39 C40 122.3(5) . .
C41 C40 C44 117.1(4) . .
C41 C40 C39 124.3(5) . .
C44 C40 C39 118.6(5) . .
C42 C41 C40 119.8(5) . .
C41 C42 C43 120.0(5) . .
N7 C43 C42 123.2(5) . .
N7 C44 C45 118.1(4) . .
N7 C44 C40 122.6(4) . .
C45 C44 C40 119.3(4) . .
N6 C45 C44 118.3(4) . .
N6 C45 C37 121.8(4) . .
C44 C45 C37 119.9(4) . .
P1 O1 Zn3 131.00(15) . .
P1 O2 Zn1 125.75(13) . .
P1 O2 Zn4 114.06(12) . .
Zn1 O2 Zn4 118.68(10) . .
P1 O3 Zn2 123.92(13) . .
C6 O4 O10W 113.6(3) . .
C6 O4 O4W 122.4(3) . .
O10W O4 O4W 101.4(2) . .
C6 O5 Zn4 116.5(2) . .
P2 O6 Zn3 124.36(14) . .
P2 O7 Zn4 131.36(15) . 3_566
P2 O8 Zn2 113.98(12) . .
P2 O8 Zn1 126.95(13) . .
Zn2 O8 Zn1 116.89(10) . .
C13 O9 O1W 116.9(3) . 3_565
C13 O9 O7W 91.0(3) . 3_566
O1W O9 O7W 95.34(18) 3_565 3_566
C13 O10 Zn2 115.1(2) . .
P3 O11 Zn4 124.05(14) . 3_566
P3 O12 Zn2 131.05(15) . 3_566
P3 O13 Zn1 125.87(12) . .
P3 O13 Zn3 113.44(11) . .
Zn1 O13 Zn3 119.18(10) . .
C20 O14 O7W 113.8(3) . 4_575
C20 O15 Zn3 115.1(2) . .
Zn5 O1W O4W 131.43(15) . .
Zn5 O1W O2W 48.12(8) . .
O4W O1W O2W 156.25(18) . .
Zn5 O2W O5W 127.32(13) . 2_545
Zn5 O2W O1W 47.31(8) . .
O5W O2W O1W 145.30(14) 2_545 .
O12W O3W O6W 118.7(4) . .
O12W O3W O5W 112.21(19) . .
O6W O3W O5W 114.9(3) . .
O1W O4W O4 137.43(16) . .
O11W O10W O4 118.5(2) . .
O11W O10W O8W 126.2(3) . .
O4 O10W O8W 88.2(2) . .

loop_
_geom_bond_atom_site_label_1
_geom_bond_atom_site_label_2
_geom_bond_distance
_geom_bond_site_symmetry_2
Zn1 O2 2.101(2) .
Zn1 O2 2.101(2) 3_566
Zn1 O13 2.103(2) 3_566
Zn1 O13 2.103(2) .
Zn1 O8 2.137(2) .
Zn1 O8 2.137(2) 3_566
Zn2 O3 1.955(2) .
Zn2 O12 1.957(2) 3_566
Zn2 O10 2.102(2) .
Zn2 O8 2.135(2) .
Zn2 N2 2.140(3) .
Zn3 O1 1.943(2) .
Zn3 O6 1.966(2) .
Zn3 O15 2.095(3) .
Zn3 N3 2.136(3) .
Zn3 O13 2.178(2) .
Zn4 O11 1.943(2) 3_566
Zn4 O7 1.986(2) 3_566
Zn4 O5 2.061(3) .
Zn4 N1 2.149(3) .
Zn4 O2 2.196(2) .
Zn5 O1W 2.101(3) .
Zn5 O2W 2.128(3) .
Zn5 N7 2.155(3) .
Zn5 N4 2.159(4) .
Zn5 N5 2.169(3) .
Zn5 N6 2.201(3) .
P1 O1 1.510(2) .
P1 O3 1.530(2) .
P1 O2 1.530(2) .
P1 C7 1.811(3) .
P2 O7 1.517(2) .
P2 O6 1.524(2) .
P2 O8 1.530(2) .
P2 C14 1.829(3) .
P3 O11 1.511(3) .
P3 O12 1.516(2) .
P3 O13 1.537(2) .
P3 C21 1.819(3) .
N1 C7 1.470(4) .
N1 C5 1.491(4) .
N1 C1 1.497(4) .
N2 C12 1.489(4) .
N2 C8 1.490(4) .
N2 C14 1.502(4) .
N3 C21 1.483(4) .
N3 C19 1.490(4) .
N3 C15 1.498(4) .
N4 C22 1.325(6) .
N4 C33 1.359(5) .
N5 C31 1.331(6) .
N5 C32 1.358(5) .
N6 C34 1.331(5) .
N6 C45 1.362(5) .
N7 C43 1.326(5) .
N7 C44 1.359(5) .
C1 C2 1.531(5) .
C2 C3 1.527(6) .
C3 C4 1.521(5) .
C4 C5 1.521(5) .
C5 C6 1.549(5) .
C6 O4 1.234(4) .
C6 O5 1.268(5) .
C8 C9 1.523(5) .
C9 C10 1.513(7) .
C10 C11 1.508(7) .
C11 C12 1.535(5) .
C12 C13 1.546(5) .
C13 O9 1.240(4) .
C13 O10 1.265(4) .
C15 C16 1.527(5) .
C16 C17 1.523(5) .
C17 C18 1.502(5) .
C18 C19 1.530(5) .
C19 C20 1.547(5) .
C20 O14 1.240(4) .
C20 O15 1.265(5) .
C22 C23 1.379(7) .
C23 C24 1.361(8) .
C24 C25 1.409(8) .
C25 C33 1.397(6) .
C25 C26 1.430(7) .
C26 C27 1.330(9) .
C27 C28 1.419(8) .
C28 C32 1.405(6) .
C28 C29 1.417(8) .
C29 C30 1.356(8) .
C30 C31 1.377(6) .
C32 C33 1.430(6) .
C34 C35 1.404(7) .
C35 C36 1.366(8) .
C36 C37 1.393(7) .
C37 C38 1.409(7) .
C37 C45 1.421(6) .
C38 C39 1.343(8) .
C39 C40 1.420(7) .
C40 C41 1.400(7) .
C40 C44 1.416(6) .
C41 C42 1.344(8) .
C42 C43 1.390(7) .
C44 C45 1.413(6) .
O4 O10W 2.837(6) .
O4 O4W 2.876(5) .
O7 Zn4 1.986(2) 3_566
O9 O1W 2.679(4) 3_565
O9 O7W 2.918(8) 3_566
O11 Zn4 1.943(2) 3_566
O12 Zn2 1.957(2) 3_566
O14 O7W 2.708(7) 4_575
O1W O4W 2.728(4) .
O1W O2W 2.846(4) .
O2W O5W 2.785(4) 2_545
O3W O12W 2.786(7) .
O3W O6W 2.791(13) .
O3W O5W 2.816(6) .
O8W O10W 2.876(9) .
O9W O9W' 1.03(3) .
O10W O11W 2.800(6) .
